data_7000987
loop_
_publ_author_name
'Geis, Vanessa'
'Guttsche, Kristin'
'Knapp, Carsten'
'Scherer, Harald'
'Uzun, Rabiya'

_publ_section_title
;
 Synthesis and characterization of synthetically useful salts of the
 weakly-coordinating dianion [B12Cl12]2&#x2212;
;
_journal_issue 15
_journal_name_full 'Dalton Transactions'
_journal_page_first 2687
_journal_page_last 2694
_journal_paper_doi 10.1039/b821030f
_journal_year 2009
_chemical_formula_moiety 'B12 Cl12, O2 S, 2(N O)'
_chemical_formula_sum 'B12 Cl12 N2 O4 S'
_chemical_formula_weight 679.20
_chemical_name_systematic
;
?
;
_space_group_IT_number 19
_symmetry_cell_setting orthorhombic
_symmetry_space_group_name_Hall 'P 2ac 2ab'
_symmetry_space_group_name_H-M 'P 21 21 21'
_atom_sites_solution_primary direct
_atom_sites_solution_secondary difmap
_audit_creation_method SHELXL-97
_cell_angle_alpha 90.00
_cell_angle_beta 90.00
_cell_angle_gamma 90.00
_cell_formula_units_Z 4
_cell_length_a 9.5023(19)
_cell_length_b 15.218(3)
_cell_length_c 15.758(3)
_cell_measurement_reflns_used 1000
_cell_measurement_temperature 113(2)
_cell_measurement_theta_max 27.45
_cell_measurement_theta_min 0.00
_cell_volume 2278.7(8)
_computing_cell_refinement 'CrystalClear (Rigaku Inc., 2007)'
_computing_data_collection 'CrystalClear (Rigaku Inc., 2007)'
_computing_data_reduction 'CrystalClear (Rigaku Inc., 2007)'
_computing_molecular_graphics Diamond
_computing_publication_material 'SHELXL-97 (Sheldrick, 1997)'
_computing_structure_refinement 'SHELXL-97 (Sheldrick, 1997)'
_computing_structure_solution 'SHELXS-97 (Sheldrick, 1997)'
_diffrn_ambient_temperature 113(2)
_diffrn_detector_area_resol_mean 10.000
_diffrn_measured_fraction_theta_full 0.933
_diffrn_measured_fraction_theta_max 0.933
_diffrn_measurement_device_type 'Rigaku R-AXIS Spider'
_diffrn_measurement_method dtprofit.ref
_diffrn_radiation_detector RX
_diffrn_radiation_monochromator graphite
_diffrn_radiation_source 'sealed tube'
_diffrn_radiation_type MoK\a
_diffrn_radiation_wavelength 0.71073
_diffrn_reflns_av_R_equivalents 0.0285
_diffrn_reflns_av_sigmaI/netI 0.0392
_diffrn_reflns_limit_h_max 12
_diffrn_reflns_limit_h_min -11
_diffrn_reflns_limit_k_max 18
_diffrn_reflns_limit_k_min -19
_diffrn_reflns_limit_l_max 15
_diffrn_reflns_limit_l_min -20
_diffrn_reflns_number 8862
_diffrn_reflns_theta_full 27.46
_diffrn_reflns_theta_max 27.46
_diffrn_reflns_theta_min 3.36
_exptl_absorpt_coefficient_mu 1.565
_exptl_absorpt_correction_T_max 0.820
_exptl_absorpt_correction_T_min 0.520
_exptl_absorpt_correction_type multi-scan
_exptl_absorpt_process_details
;
March 2001 T Higashi
;
_exptl_crystal_colour red
_exptl_crystal_density_diffrn 1.980
_exptl_crystal_density_method 'not measured'
_exptl_crystal_description Plate
_exptl_crystal_F_000 1304
_exptl_crystal_size_max 0.44
_exptl_crystal_size_mid 0.30
_exptl_crystal_size_min 0.13
_refine_diff_density_max 0.760
_refine_diff_density_min -0.720
_refine_diff_density_rms 0.108
_refine_ls_abs_structure_details 'Flack H D (1983), Acta Cryst. A39, 876-881'
_refine_ls_abs_structure_Flack -0.09(10)
_refine_ls_goodness_of_fit_ref 1.109
_refine_ls_hydrogen_treatment none
_refine_ls_matrix_type full
_refine_ls_number_parameters 288
_refine_ls_number_reflns 4776
_refine_ls_number_restraints 0
_refine_ls_restrained_S_all 1.109
_refine_ls_R_factor_all 0.0375
_refine_ls_R_factor_gt 0.0331
_refine_ls_shift/su_max 0.020
_refine_ls_shift/su_mean 0.001
_refine_ls_structure_factor_coef Fsqd
_refine_ls_weighting_details 'calc w=1/[\s^2^(Fo^2^)+(0.0000P)^2^+5.8560P] where P=(Fo^2^+2Fc^2^)/3'
_refine_ls_weighting_scheme calc
_refine_ls_wR_factor_gt 0.0706
_refine_ls_wR_factor_ref 0.0736
_reflns_number_gt 4431
_reflns_number_total 4776
_reflns_threshold_expression >2sigma(I)
_cod_data_source_file b821030f.txt
_cod_data_source_block ck006-2
_cod_depositor_comments
;
The following automatic conversions were performed:
'_symmetry_cell_setting' value 'Orthorhombic' changed to 'orthorhombic'
according to '/home/saulius/struct/CIF-dictionaries/cif_core.dic'
dictionary named 'cif_core.dic' version 2.4.1 from 2010-06-29.

Automatic conversion script
Id: cif_fix_enum 1527 2010-12-29 10:47:43Z saulius 
;
_cod_original_sg_symbol_H-M P2(1)2(1)2(1)
_cod_database_code 7000987

loop_
_symmetry_equiv_pos_as_xyz
'x, y, z'
'-x+1/2, -y, z+1/2'
'-x, y+1/2, -z+1/2'
'x+1/2, -y+1/2, -z'

loop_
_atom_site_label
_atom_site_type_symbol
_atom_site_fract_x
_atom_site_fract_y
_atom_site_fract_z
_atom_site_U_iso_or_equiv
_atom_site_adp_type
_atom_site_occupancy
_atom_site_symmetry_multiplicity
_atom_site_calc_flag
_atom_site_refinement_flags
_atom_site_disorder_assembly
_atom_site_disorder_group
B1 B 0.6471(5) 0.0684(3) 0.7871(3) 0.0109(9) Uani 1 1 d . . .
Cl1 Cl 0.53339(11) -0.01202(7) 0.83399(6) 0.0186(2) Uani 1 1 d . . .
B2 B 0.6289(5) 0.0999(3) 0.6792(3) 0.0117(9) Uani 1 1 d . . .
Cl2 Cl 0.49465(10) 0.05509(6) 0.61166(6) 0.0164(2) Uani 1 1 d . . .
B3 B 0.7789(5) 0.0386(3) 0.7124(3) 0.0126(9) Uani 1 1 d . . .
Cl3 Cl 0.80615(12) -0.07351(6) 0.68109(7) 0.0190(2) Uani 1 1 d . . .
B4 B 0.8283(5) 0.0775(3) 0.8152(3) 0.0126(9) Uani 1 1 d . . .
Cl4 Cl 0.90737(11) 0.00941(6) 0.89481(6) 0.0175(2) Uani 1 1 d . . .
B5 B 0.7084(5) 0.1624(3) 0.8449(3) 0.0110(8) Uani 1 1 d . . .
Cl5 Cl 0.65943(11) 0.17991(6) 0.95327(6) 0.0156(2) Uani 1 1 d . . .
B6 B 0.5847(5) 0.1770(3) 0.7605(3) 0.0127(9) Uani 1 1 d . . .
Cl6 Cl 0.40701(11) 0.21084(7) 0.77971(6) 0.0187(2) Uani 1 1 d . . .
B7 B 0.7997(5) 0.1273(3) 0.6384(3) 0.0119(9) Uani 1 1 d . . .
Cl7 Cl 0.84510(11) 0.10956(7) 0.53027(6) 0.0173(2) Uani 1 1 d . . .
B8 B 0.9229(5) 0.1137(3) 0.7244(3) 0.0111(9) Uani 1 1 d . . .
Cl8 Cl 1.10130(11) 0.07922(7) 0.70713(7) 0.0185(2) Uani 1 1 d . . .
B9 B 0.8801(5) 0.1905(3) 0.8053(3) 0.0117(9) Uani 1 1 d . . .
Cl9 Cl 1.01111(11) 0.23616(6) 0.87323(6) 0.0164(2) Uani 1 1 d . . .
B10 B 0.7292(5) 0.2512(3) 0.7715(3) 0.0114(9) Uani 1 1 d . . .
Cl10 Cl 0.70183(11) 0.36386(6) 0.80296(6) 0.0174(2) Uani 1 1 d . . .
B11 B 0.6803(5) 0.2127(3) 0.6693(3) 0.0117(9) Uani 1 1 d . . .
Cl11 Cl 0.59876(11) 0.28336(6) 0.59276(6) 0.0168(2) Uani 1 1 d . . .
B12 B 0.8619(5) 0.2215(3) 0.6968(3) 0.0120(9) Uani 1 1 d . . .
Cl12 Cl 0.97356(11) 0.30129(6) 0.64759(7) 0.0199(2) Uani 1 1 d . . .
N1 N 0.8091(8) 0.6905(4) 0.9220(4) 0.0710(19) Uani 1 1 d . . .
O1 O 0.7246(7) 0.7217(4) 0.9037(4) 0.0231(13) Uiso 0.60 1 d P A 1
O1A O 0.7039(9) 0.7040(6) 0.9327(6) 0.0211(19) Uiso 0.40 1 d P A 2
N2 N 0.4848(6) 0.3603(5) 0.9524(5) 0.0457(17) Uani 1 1 d . . .
O2 O 0.4141(9) 0.3355(6) 0.9367(5) 0.054(2) Uani 0.75 1 d P . .
O2A O 0.3961(19) 0.3974(10) 0.9559(8) 0.034(4) Uani 0.25 1 d P . .
S1 S 0.85618(14) 0.45010(8) 0.99545(8) 0.0310(3) Uani 1 1 d . . .
O3 O 0.7815(4) 0.5322(2) 0.9917(2) 0.0362(9) Uani 1 1 d . . .
O4 O 0.7803(5) 0.3752(3) 1.0210(3) 0.0588(13) Uani 1 1 d . . .

loop_
_atom_site_aniso_label
_atom_site_aniso_U_11
_atom_site_aniso_U_22
_atom_site_aniso_U_33
_atom_site_aniso_U_23
_atom_site_aniso_U_13
_atom_site_aniso_U_12
B1 0.010(2) 0.010(2) 0.013(2) 0.0013(16) -0.0024(17) -0.0012(18)
Cl1 0.0204(5) 0.0168(5) 0.0185(5) 0.0021(4) 0.0015(4) -0.0089(4)
B2 0.011(2) 0.010(2) 0.014(2) -0.0026(16) 0.0005(16) 0.0005(18)
Cl2 0.0155(5) 0.0183(5) 0.0153(4) -0.0031(4) -0.0054(4) -0.0034(4)
B3 0.016(2) 0.010(2) 0.012(2) -0.0017(16) -0.0005(17) 0.0009(19)
Cl3 0.0253(5) 0.0098(4) 0.0218(5) -0.0047(4) -0.0031(4) 0.0024(4)
B4 0.017(2) 0.0094(19) 0.012(2) 0.0010(16) -0.0025(18) 0.0013(19)
Cl4 0.0229(5) 0.0134(4) 0.0163(5) 0.0031(4) -0.0064(4) 0.0028(4)
B5 0.014(2) 0.013(2) 0.0066(19) -0.0024(15) -0.0004(16) 0.0006(19)
Cl5 0.0184(5) 0.0178(5) 0.0107(4) -0.0017(3) 0.0014(4) 0.0008(4)
B6 0.016(2) 0.014(2) 0.0080(19) -0.0005(16) 0.0016(17) 0.0028(19)
Cl6 0.0105(5) 0.0256(5) 0.0200(5) -0.0028(4) 0.0001(4) 0.0039(4)
B7 0.014(2) 0.013(2) 0.008(2) -0.0009(15) 0.0018(17) -0.002(2)
Cl7 0.0200(5) 0.0210(5) 0.0110(5) -0.0019(4) 0.0026(4) -0.0003(4)
B8 0.009(2) 0.013(2) 0.011(2) -0.0013(16) -0.0012(16) 0.0010(18)
Cl8 0.0097(5) 0.0225(5) 0.0233(5) 0.0005(4) 0.0017(4) 0.0037(4)
B9 0.013(2) 0.010(2) 0.012(2) -0.0006(16) -0.0011(17) -0.0062(18)
Cl9 0.0164(5) 0.0172(5) 0.0158(5) -0.0007(4) -0.0055(4) -0.0057(4)
B10 0.015(2) 0.010(2) 0.009(2) 0.0005(16) -0.0025(17) -0.0011(19)
Cl10 0.0248(5) 0.0085(4) 0.0189(5) -0.0017(3) -0.0025(4) 0.0027(4)
B11 0.012(2) 0.012(2) 0.011(2) 0.0002(16) -0.0016(17) 0.0004(19)
Cl11 0.0194(5) 0.0153(5) 0.0155(5) 0.0035(4) -0.0040(4) 0.0038(4)
B12 0.010(2) 0.011(2) 0.016(2) 0.0000(16) -0.0003(17) -0.0005(18)
Cl12 0.0207(5) 0.0171(5) 0.0219(5) 0.0042(4) 0.0035(4) -0.0071(4)
N1 0.105(5) 0.055(4) 0.052(4) -0.022(3) 0.024(4) -0.026(4)
N2 0.035(3) 0.048(4) 0.053(4) 0.021(3) 0.018(3) 0.022(3)
O2 0.062(5) 0.055(5) 0.044(4) -0.009(3) 0.028(4) 0.012(4)
O2A 0.054(11) 0.037(9) 0.011(6) 0.006(6) -0.009(7) -0.015(8)
S1 0.0304(7) 0.0340(7) 0.0286(6) 0.0027(5) -0.0088(5) -0.0047(6)
O3 0.0299(19) 0.047(2) 0.032(2) 0.0054(16) -0.0095(16) 0.0070(17)
O4 0.096(4) 0.047(2) 0.033(2) -0.0057(19) 0.010(2) -0.037(3)

loop_
_atom_type_symbol
_atom_type_description
_atom_type_scat_dispersion_real
_atom_type_scat_dispersion_imag
_atom_type_scat_source
B B 0.0013 0.0007 'International Tables Vol C Tables 4.2.6.8 and 6.1.1.4'
N N 0.0061 0.0033 'International Tables Vol C Tables 4.2.6.8 and 6.1.1.4'
O O 0.0106 0.0060 'International Tables Vol C Tables 4.2.6.8 and 6.1.1.4'
S S 0.1246 0.1234 'International Tables Vol C Tables 4.2.6.8 and 6.1.1.4'
Cl Cl 0.1484 0.1585 'International Tables Vol C Tables 4.2.6.8 and 6.1.1.4'

loop_
_geom_angle_atom_site_label_1
_geom_angle_atom_site_label_2
_geom_angle_atom_site_label_3
_geom_angle
_geom_angle_site_symmetry_1
_geom_angle_site_symmetry_3
_geom_angle_publ_flag
B2 B1 B3 60.3(2) . . ?
B2 B1 B4 108.1(3) . . ?
B3 B1 B4 60.3(3) . . ?
B2 B1 Cl1 121.4(3) . . ?
B3 B1 Cl1 121.6(3) . . ?
B4 B1 Cl1 122.2(3) . . ?
B2 B1 B5 107.6(3) . . ?
B3 B1 B5 108.1(3) . . ?
B4 B1 B5 59.9(2) . . ?
Cl1 B1 B5 122.1(3) . . ?
B2 B1 B6 59.9(2) . . ?
B3 B1 B6 108.2(3) . . ?
B4 B1 B6 107.7(3) . . ?
Cl1 B1 B6 121.5(3) . . ?
B5 B1 B6 59.6(2) . . ?
B1 B2 B3 59.9(3) . . ?
B1 B2 B6 60.9(2) . . ?
B3 B2 B6 108.8(3) . . ?
B1 B2 B11 108.5(3) . . ?
B3 B2 B11 108.0(3) . . ?
B6 B2 B11 59.9(2) . . ?
B1 B2 B7 108.5(3) . . ?
B3 B2 B7 60.2(2) . . ?
B6 B2 B7 108.5(3) . . ?
B11 B2 B7 60.0(2) . . ?
B1 B2 Cl2 122.3(3) . . ?
B3 B2 Cl2 122.9(3) . . ?
B6 B2 Cl2 120.5(3) . . ?
B11 B2 Cl2 120.4(3) . . ?
B7 B2 Cl2 121.2(3) . . ?
B1 B3 B2 59.8(2) . . ?
B1 B3 B4 60.0(2) . . ?
B2 B3 B4 107.6(3) . . ?
B1 B3 B8 107.8(3) . . ?
B2 B3 B8 107.9(3) . . ?
B4 B3 B8 59.5(2) . . ?
B1 B3 Cl3 121.8(3) . . ?
B2 B3 Cl3 122.2(3) . . ?
B4 B3 Cl3 121.8(3) . . ?
B8 B3 Cl3 121.7(3) . . ?
B1 B3 B7 108.4(3) . . ?
B2 B3 B7 60.2(2) . . ?
B4 B3 B7 108.1(3) . . ?
B8 B3 B7 60.3(3) . . ?
Cl3 B3 B7 121.4(3) . . ?
B8 B4 B1 108.2(3) . . ?
B8 B4 B5 108.0(3) . . ?
B1 B4 B5 60.3(3) . . ?
B8 B4 B3 60.4(3) . . ?
B1 B4 B3 59.7(2) . . ?
B5 B4 B3 108.0(3) . . ?
B8 B4 Cl4 122.1(3) . . ?
B1 B4 Cl4 122.2(3) . . ?
B5 B4 Cl4 120.2(3) . . ?
B3 B4 Cl4 123.6(3) . . ?
B8 B4 B9 59.7(2) . . ?
B1 B4 B9 108.5(3) . . ?
B5 B4 B9 60.3(2) . . ?
B3 B4 B9 108.1(3) . . ?
Cl4 B4 B9 120.0(3) . . ?
B4 B5 B6 108.3(3) . . ?
B4 B5 B10 107.9(3) . . ?
B6 B5 B10 59.9(2) . . ?
B4 B5 Cl5 121.6(3) . . ?
B6 B5 Cl5 121.3(3) . . ?
B10 B5 Cl5 122.2(3) . . ?
B4 B5 B1 59.8(2) . . ?
B6 B5 B1 60.5(2) . . ?
B10 B5 B1 108.1(3) . . ?
Cl5 B5 B1 121.2(3) . . ?
B4 B5 B9 60.1(3) . . ?
B6 B5 B9 108.0(3) . . ?
B10 B5 B9 59.8(2) . . ?
Cl5 B5 B9 122.1(3) . . ?
B1 B5 B9 107.9(3) . . ?
B11 B6 B2 60.2(2) . . ?
B11 B6 B10 59.6(2) . . ?
B2 B6 B10 107.7(3) . . ?
B11 B6 B5 107.5(3) . . ?
B2 B6 B5 107.3(3) . . ?
B10 B6 B5 60.1(2) . . ?
B11 B6 Cl6 121.9(3) . . ?
B2 B6 Cl6 122.1(3) . . ?
B10 B6 Cl6 121.7(3) . . ?
B5 B6 Cl6 122.0(3) . . ?
B11 B6 B1 107.3(3) . . ?
B2 B6 B1 59.2(3) . . ?
B10 B6 B1 107.7(3) . . ?
B5 B6 B1 59.9(2) . . ?
Cl6 B6 B1 122.3(3) . . ?
Cl7 B7 B11 121.6(3) . . ?
Cl7 B7 B3 122.3(3) . . ?
B11 B7 B3 107.4(3) . . ?
Cl7 B7 B2 121.8(3) . . ?
B11 B7 B2 59.9(2) . . ?
B3 B7 B2 59.5(2) . . ?
Cl7 B7 B8 123.0(3) . . ?
B11 B7 B8 106.9(3) . . ?
B3 B7 B8 59.8(2) . . ?
B2 B7 B8 106.9(3) . . ?
Cl7 B7 B12 122.0(3) . . ?
B11 B7 B12 59.5(2) . . ?
B3 B7 B12 107.6(3) . . ?
B2 B7 B12 107.3(3) . . ?
B8 B7 B12 59.7(2) . . ?
B9 B8 B4 60.7(2) . . ?
B9 B8 B3 108.7(3) . . ?
B4 B8 B3 60.1(2) . . ?
B9 B8 B12 59.9(3) . . ?
B4 B8 B12 108.4(3) . . ?
B3 B8 B12 108.1(3) . . ?
B9 B8 Cl8 121.1(3) . . ?
B4 B8 Cl8 120.6(3) . . ?
B3 B8 Cl8 121.2(3) . . ?
B12 B8 Cl8 122.4(3) . . ?
B9 B8 B7 108.4(3) . . ?
B4 B8 B7 108.2(3) . . ?
B3 B8 B7 59.9(2) . . ?
B12 B8 B7 60.2(2) . . ?
Cl8 B8 B7 122.2(3) . . ?
B8 B9 B12 60.5(2) . . ?
B8 B9 Cl9 121.8(3) . . ?
B12 B9 Cl9 122.7(3) . . ?
B8 B9 B10 108.1(3) . . ?
B12 B9 B10 60.0(2) . . ?
Cl9 B9 B10 122.5(3) . . ?
B8 B9 B4 59.7(2) . . ?
B12 B9 B4 108.1(3) . . ?
Cl9 B9 B4 120.8(3) . . ?
B10 B9 B4 107.6(3) . . ?
B8 B9 B5 107.5(3) . . ?
B12 B9 B5 107.9(3) . . ?
Cl9 B9 B5 121.2(3) . . ?
B10 B9 B5 59.9(2) . . ?
B4 B9 B5 59.6(2) . . ?
B11 B10 B12 60.1(2) . . ?
B11 B10 B6 60.1(2) . . ?
B12 B10 B6 108.6(3) . . ?
B11 B10 B9 108.0(3) . . ?
B12 B10 B9 59.9(2) . . ?
B6 B10 B9 108.5(3) . . ?
B11 B10 B5 107.9(3) . . ?
B12 B10 B5 108.2(3) . . ?
B6 B10 B5 60.0(2) . . ?
B9 B10 B5 60.3(2) . . ?
B11 B10 Cl10 121.7(3) . . ?
B12 B10 Cl10 121.7(3) . . ?
B6 B10 Cl10 121.1(3) . . ?
B9 B10 Cl10 121.7(3) . . ?
B5 B10 Cl10 121.6(3) . . ?
B10 B11 B12 60.1(2) . . ?
B10 B11 B6 60.2(2) . . ?
B12 B11 B6 108.6(3) . . ?
B10 B11 B2 108.0(3) . . ?
B12 B11 B2 108.3(3) . . ?
B6 B11 B2 59.9(2) . . ?
B10 B11 B7 108.7(3) . . ?
B12 B11 B7 60.5(3) . . ?
B6 B11 B7 108.7(3) . . ?
B2 B11 B7 60.1(2) . . ?
B10 B11 Cl11 121.7(3) . . ?
B12 B11 Cl11 122.5(3) . . ?
B6 B11 Cl11 120.3(3) . . ?
B2 B11 Cl11 121.1(3) . . ?
B7 B11 Cl11 121.7(3) . . ?
B9 B12 B10 60.2(2) . . ?
B9 B12 B11 107.9(3) . . ?
B10 B12 B11 59.7(2) . . ?
B9 B12 Cl12 122.5(3) . . ?
B10 B12 Cl12 122.2(3) . . ?
B11 B12 Cl12 121.3(3) . . ?
B9 B12 B8 59.6(2) . . ?
B10 B12 B8 107.5(3) . . ?
B11 B12 B8 107.6(3) . . ?
Cl12 B12 B8 122.3(3) . . ?
B9 B12 B7 108.1(3) . . ?
B10 B12 B7 107.9(3) . . ?
B11 B12 B7 60.0(2) . . ?
Cl12 B12 B7 120.9(3) . . ?
B8 B12 B7 60.2(2) . . ?
O4 S1 O3 117.5(3) . . ?

loop_
_geom_bond_atom_site_label_1
_geom_bond_atom_site_label_2
_geom_bond_distance
_geom_bond_site_symmetry_2
_geom_bond_publ_flag
B1 B2 1.774(6) . ?
B1 B3 1.777(6) . ?
B1 B4 1.783(6) . ?
B1 Cl1 1.792(4) . ?
B1 B5 1.794(6) . ?
B1 B6 1.805(6) . ?
B2 B3 1.783(6) . ?
B2 B6 1.786(6) . ?
B2 B11 1.791(6) . ?
B2 B7 1.795(6) . ?
B2 Cl2 1.796(5) . ?
B3 B4 1.788(6) . ?
B3 B8 1.793(6) . ?
B3 Cl3 1.794(4) . ?
B3 B7 1.795(6) . ?
B4 B8 1.777(6) . ?
B4 B5 1.785(6) . ?
B4 Cl4 1.792(4) . ?
B4 B9 1.795(6) . ?
B5 B6 1.788(6) . ?
B5 B10 1.790(6) . ?
B5 Cl5 1.790(4) . ?
B5 B9 1.798(6) . ?
B6 B11 1.786(6) . ?
B6 B10 1.787(6) . ?
B6 Cl6 1.791(5) . ?
B7 Cl7 1.779(4) . ?
B7 B11 1.792(6) . ?
B7 B8 1.802(6) . ?
B7 B12 1.802(6) . ?
B8 B9 1.777(6) . ?
B8 B12 1.793(6) . ?
B8 Cl8 1.795(5) . ?
B9 B12 1.782(6) . ?
B9 Cl9 1.783(4) . ?
B9 B10 1.787(6) . ?
B10 B11 1.776(6) . ?
B10 B12 1.784(6) . ?
B10 Cl10 1.803(4) . ?
B11 B12 1.784(6) . ?
B11 Cl11 1.792(4) . ?
B12 Cl12 1.790(5) . ?
N1 O1 0.976(8) . ?
N1 O1A 1.034(11) . ?
N2 O2 0.809(8) . ?
N2 O2A 1.015(18) . ?
S1 O4 1.407(4) . ?
S1 O3 1.438(4) . ?

loop_
_geom_torsion_atom_site_label_1
_geom_torsion_atom_site_label_2
_geom_torsion_atom_site_label_3
_geom_torsion_atom_site_label_4
_geom_torsion
_geom_torsion_site_symmetry_1
_geom_torsion_site_symmetry_2
_geom_torsion_site_symmetry_3
_geom_torsion_site_symmetry_4
_geom_torsion_publ_flag
B4 B1 B2 B3 38.0(3) . . . . ?
Cl1 B1 B2 B3 -111.0(4) . . . . ?
B5 B1 B2 B3 101.2(3) . . . . ?
B6 B1 B2 B3 138.3(3) . . . . ?
B3 B1 B2 B6 -138.3(3) . . . . ?
B4 B1 B2 B6 -100.3(3) . . . . ?
Cl1 B1 B2 B6 110.7(4) . . . . ?
B5 B1 B2 B6 -37.1(3) . . . . ?
B3 B1 B2 B11 -100.6(3) . . . . ?
B4 B1 B2 B11 -62.6(4) . . . . ?
Cl1 B1 B2 B11 148.4(3) . . . . ?
B5 B1 B2 B11 0.7(4) . . . . ?
B6 B1 B2 B11 37.7(3) . . . . ?
B3 B1 B2 B7 -37.0(3) . . . . ?
B4 B1 B2 B7 1.0(4) . . . . ?
Cl1 B1 B2 B7 -148.0(3) . . . . ?
B5 B1 B2 B7 64.3(4) . . . . ?
B6 B1 B2 B7 101.3(3) . . . . ?
B3 B1 B2 Cl2 112.1(3) . . . . ?
B4 B1 B2 Cl2 150.1(3) . . . . ?
Cl1 B1 B2 Cl2 1.1(5) . . . . ?
B5 B1 B2 Cl2 -146.7(3) . . . . ?
B6 B1 B2 Cl2 -109.6(4) . . . . ?
B4 B1 B3 B2 -137.7(3) . . . . ?
Cl1 B1 B3 B2 110.7(3) . . . . ?
B5 B1 B3 B2 -100.3(3) . . . . ?
B6 B1 B3 B2 -37.2(3) . . . . ?
B2 B1 B3 B4 137.7(3) . . . . ?
Cl1 B1 B3 B4 -111.7(3) . . . . ?
B5 B1 B3 B4 37.4(3) . . . . ?
B6 B1 B3 B4 100.4(3) . . . . ?
B2 B1 B3 B8 100.8(3) . . . . ?
B4 B1 B3 B8 -36.9(3) . . . . ?
Cl1 B1 B3 B8 -148.6(3) . . . . ?
B5 B1 B3 B8 0.5(4) . . . . ?
B6 B1 B3 B8 63.5(4) . . . . ?
B2 B1 B3 Cl3 -111.4(4) . . . . ?
B4 B1 B3 Cl3 111.0(4) . . . . ?
Cl1 B1 B3 Cl3 -0.7(5) . . . . ?
B5 B1 B3 Cl3 148.3(3) . . . . ?
B6 B1 B3 Cl3 -148.6(3) . . . . ?
B2 B1 B3 B7 37.0(3) . . . . ?
B4 B1 B3 B7 -100.7(3) . . . . ?
Cl1 B1 B3 B7 147.6(3) . . . . ?
B5 B1 B3 B7 -63.3(4) . . . . ?
B6 B1 B3 B7 -0.3(4) . . . . ?
B6 B2 B3 B1 37.9(3) . . . . ?
B11 B2 B3 B1 101.3(3) . . . . ?
B7 B2 B3 B1 138.9(3) . . . . ?
Cl2 B2 B3 B1 -111.2(4) . . . . ?
B1 B2 B3 B4 -37.7(3) . . . . ?
B6 B2 B3 B4 0.1(4) . . . . ?
B11 B2 B3 B4 63.6(4) . . . . ?
B7 B2 B3 B4 101.2(3) . . . . ?
Cl2 B2 B3 B4 -148.9(3) . . . . ?
B1 B2 B3 B8 -100.6(3) . . . . ?
B6 B2 B3 B8 -62.7(4) . . . . ?
B11 B2 B3 B8 0.8(4) . . . . ?
B7 B2 B3 B8 38.3(3) . . . . ?
Cl2 B2 B3 B8 148.3(3) . . . . ?
B1 B2 B3 Cl3 110.7(4) . . . . ?
B6 B2 B3 Cl3 148.5(3) . . . . ?
B11 B2 B3 Cl3 -148.0(3) . . . . ?
B7 B2 B3 Cl3 -110.4(4) . . . . ?
Cl2 B2 B3 Cl3 -0.5(5) . . . . ?
B1 B2 B3 B7 -138.9(3) . . . . ?
B6 B2 B3 B7 -101.0(3) . . . . ?
B11 B2 B3 B7 -37.6(3) . . . . ?
Cl2 B2 B3 B7 109.9(4) . . . . ?
B2 B1 B4 B8 -0.6(4) . . . . ?
B3 B1 B4 B8 37.4(3) . . . . ?
Cl1 B1 B4 B8 148.1(3) . . . . ?
B5 B1 B4 B8 -100.8(3) . . . . ?
B6 B1 B4 B8 -63.9(4) . . . . ?
B2 B1 B4 B5 100.2(3) . . . . ?
B3 B1 B4 B5 138.2(3) . . . . ?
Cl1 B1 B4 B5 -111.1(3) . . . . ?
B6 B1 B4 B5 37.0(3) . . . . ?
B2 B1 B4 B3 -38.0(3) . . . . ?
Cl1 B1 B4 B3 110.7(4) . . . . ?
B5 B1 B4 B3 -138.2(3) . . . . ?
B6 B1 B4 B3 -101.2(3) . . . . ?
B2 B1 B4 Cl4 -150.8(3) . . . . ?
B3 B1 B4 Cl4 -112.9(4) . . . . ?
Cl1 B1 B4 Cl4 -2.2(5) . . . . ?
B5 B1 B4 Cl4 108.9(4) . . . . ?
B6 B1 B4 Cl4 145.9(3) . . . . ?
B2 B1 B4 B9 62.6(4) . . . . ?
B3 B1 B4 B9 100.6(3) . . . . ?
Cl1 B1 B4 B9 -148.7(3) . . . . ?
B5 B1 B4 B9 -37.6(3) . . . . ?
B6 B1 B4 B9 -0.7(4) . . . . ?
B1 B3 B4 B8 -138.4(3) . . . . ?
B2 B3 B4 B8 -100.8(3) . . . . ?
Cl3 B3 B4 B8 110.6(4) . . . . ?
B7 B3 B4 B8 -37.2(3) . . . . ?
B2 B3 B4 B1 37.6(3) . . . . ?
B8 B3 B4 B1 138.4(3) . . . . ?
Cl3 B3 B4 B1 -111.0(4) . . . . ?
B7 B3 B4 B1 101.3(3) . . . . ?
B1 B3 B4 B5 -37.5(3) . . . . ?
B2 B3 B4 B5 0.1(4) . . . . ?
B8 B3 B4 B5 100.9(3) . . . . ?
Cl3 B3 B4 B5 -148.5(3) . . . . ?
B7 B3 B4 B5 63.7(4) . . . . ?
B1 B3 B4 Cl4 110.7(4) . . . . ?
B2 B3 B4 Cl4 148.4(3) . . . . ?
B8 B3 B4 Cl4 -110.8(4) . . . . ?
Cl3 B3 B4 Cl4 -0.2(5) . . . . ?
B7 B3 B4 Cl4 -148.0(3) . . . . ?
B1 B3 B4 B9 -101.3(3) . . . . ?
B2 B3 B4 B9 -63.7(4) . . . . ?
B8 B3 B4 B9 37.1(3) . . . . ?
Cl3 B3 B4 B9 147.7(3) . . . . ?
B7 B3 B4 B9 0.0(4) . . . . ?
B8 B4 B5 B6 63.6(4) . . . . ?
B1 B4 B5 B6 -37.5(3) . . . . ?
B3 B4 B5 B6 -0.3(4) . . . . ?
Cl4 B4 B5 B6 -149.8(3) . . . . ?
B9 B4 B5 B6 100.7(3) . . . . ?
B8 B4 B5 B10 0.2(4) . . . . ?
B1 B4 B5 B10 -100.9(3) . . . . ?
B3 B4 B5 B10 -63.7(4) . . . . ?
Cl4 B4 B5 B10 146.8(3) . . . . ?
B9 B4 B5 B10 37.3(3) . . . . ?
B8 B4 B5 Cl5 -148.6(3) . . . . ?
B1 B4 B5 Cl5 110.3(4) . . . . ?
B3 B4 B5 Cl5 147.5(3) . . . . ?
Cl4 B4 B5 Cl5 -2.0(5) . . . . ?
B9 B4 B5 Cl5 -111.5(4) . . . . ?
B8 B4 B5 B1 101.1(3) . . . . ?
B3 B4 B5 B1 37.2(3) . . . . ?
Cl4 B4 B5 B1 -112.3(4) . . . . ?
B9 B4 B5 B1 138.2(3) . . . . ?
B8 B4 B5 B9 -37.1(3) . . . . ?
B1 B4 B5 B9 -138.2(3) . . . . ?
B3 B4 B5 B9 -101.0(3) . . . . ?
Cl4 B4 B5 B9 109.5(4) . . . . ?
B2 B1 B5 B4 -101.2(3) . . . . ?
B3 B1 B5 B4 -37.5(3) . . . . ?
Cl1 B1 B5 B4 111.3(4) . . . . ?
B6 B1 B5 B4 -138.4(3) . . . . ?
B2 B1 B5 B6 37.2(3) . . . . ?
B3 B1 B5 B6 100.9(3) . . . . ?
B4 B1 B5 B6 138.4(3) . . . . ?
Cl1 B1 B5 B6 -110.3(4) . . . . ?
B2 B1 B5 B10 -0.6(4) . . . . ?
B3 B1 B5 B10 63.1(4) . . . . ?
B4 B1 B5 B10 100.6(3) . . . . ?
Cl1 B1 B5 B10 -148.1(3) . . . . ?
B6 B1 B5 B10 -37.8(3) . . . . ?
B2 B1 B5 Cl5 148.0(3) . . . . ?
B3 B1 B5 Cl5 -148.3(3) . . . . ?
B4 B1 B5 Cl5 -110.8(3) . . . . ?
Cl1 B1 B5 Cl5 0.5(5) . . . . ?
B6 B1 B5 Cl5 110.8(4) . . . . ?
B2 B1 B5 B9 -63.8(4) . . . . ?
B3 B1 B5 B9 -0.1(4) . . . . ?
B4 B1 B5 B9 37.4(3) . . . . ?
Cl1 B1 B5 B9 148.7(3) . . . . ?
B6 B1 B5 B9 -101.0(3) . . . . ?
B1 B2 B6 B11 137.8(3) . . . . ?
B3 B2 B6 B11 100.4(3) . . . . ?
B7 B2 B6 B11 36.5(3) . . . . ?
Cl2 B2 B6 B11 -109.7(3) . . . . ?
B1 B2 B6 B10 100.5(3) . . . . ?
B3 B2 B6 B10 63.0(4) . . . . ?
B11 B2 B6 B10 -37.4(3) . . . . ?
B7 B2 B6 B10 -0.9(4) . . . . ?
Cl2 B2 B6 B10 -147.1(3) . . . . ?
B1 B2 B6 B5 37.1(3) . . . . ?
B3 B2 B6 B5 -0.3(4) . . . . ?
B11 B2 B6 B5 -100.7(3) . . . . ?
B7 B2 B6 B5 -64.2(4) . . . . ?
Cl2 B2 B6 B5 149.6(3) . . . . ?
B1 B2 B6 Cl6 -111.1(4) . . . . ?
B3 B2 B6 Cl6 -148.6(3) . . . . ?
B11 B2 B6 Cl6 111.0(4) . . . . ?
B7 B2 B6 Cl6 147.5(3) . . . . ?
Cl2 B2 B6 Cl6 1.3(5) . . . . ?
B3 B2 B6 B1 -37.4(3) . . . . ?
B11 B2 B6 B1 -137.8(3) . . . . ?
B7 B2 B6 B1 -101.4(3) . . . . ?
Cl2 B2 B6 B1 112.5(3) . . . . ?
B4 B5 B6 B11 -63.0(4) . . . . ?
B10 B5 B6 B11 37.4(3) . . . . ?
Cl5 B5 B6 B11 149.1(3) . . . . ?
B1 B5 B6 B11 -100.2(3) . . . . ?
B9 B5 B6 B11 0.6(4) . . . . ?
B4 B5 B6 B2 0.4(4) . . . . ?
B10 B5 B6 B2 100.8(3) . . . . ?
Cl5 B5 B6 B2 -147.6(3) . . . . ?
B1 B5 B6 B2 -36.8(3) . . . . ?
B9 B5 B6 B2 64.0(4) . . . . ?
B4 B5 B6 B10 -100.5(3) . . . . ?
Cl5 B5 B6 B10 111.6(3) . . . . ?
B1 B5 B6 B10 -137.7(3) . . . . ?
B9 B5 B6 B10 -36.9(3) . . . . ?
B4 B5 B6 Cl6 148.7(3) . . . . ?
B10 B5 B6 Cl6 -110.8(4) . . . . ?
Cl5 B5 B6 Cl6 0.8(5) . . . . ?
B1 B5 B6 Cl6 111.5(4) . . . . ?
B9 B5 B6 Cl6 -147.7(3) . . . . ?
B4 B5 B6 B1 37.2(3) . . . . ?
B10 B5 B6 B1 137.7(3) . . . . ?
Cl5 B5 B6 B1 -110.7(4) . . . . ?
B9 B5 B6 B1 100.8(3) . . . . ?
B2 B1 B6 B11 -37.6(3) . . . . ?
B3 B1 B6 B11 -0.2(4) . . . . ?
B4 B1 B6 B11 63.5(4) . . . . ?
Cl1 B1 B6 B11 -148.1(3) . . . . ?
B5 B1 B6 B11 100.6(3) . . . . ?
B3 B1 B6 B2 37.4(3) . . . . ?
B4 B1 B6 B2 101.1(3) . . . . ?
Cl1 B1 B6 B2 -110.5(3) . . . . ?
B5 B1 B6 B2 138.2(3) . . . . ?
B2 B1 B6 B10 -100.4(3) . . . . ?
B3 B1 B6 B10 -63.0(4) . . . . ?
B4 B1 B6 B10 0.7(4) . . . . ?
Cl1 B1 B6 B10 149.0(3) . . . . ?
B5 B1 B6 B10 37.8(3) . . . . ?
B2 B1 B6 B5 -138.2(3) . . . . ?
B3 B1 B6 B5 -100.8(3) . . . . ?
B4 B1 B6 B5 -37.1(3) . . . . ?
Cl1 B1 B6 B5 111.3(3) . . . . ?
B2 B1 B6 Cl6 110.8(4) . . . . ?
B3 B1 B6 Cl6 148.2(3) . . . . ?
B4 B1 B6 Cl6 -148.1(3) . . . . ?
Cl1 B1 B6 Cl6 0.3(5) . . . . ?
B5 B1 B6 Cl6 -111.0(3) . . . . ?
B1 B3 B7 Cl7 -147.4(3) . . . . ?
B2 B3 B7 Cl7 -110.6(4) . . . . ?
B4 B3 B7 Cl7 149.1(3) . . . . ?
B8 B3 B7 Cl7 112.2(4) . . . . ?
Cl3 B3 B7 Cl7 1.1(5) . . . . ?
B1 B3 B7 B11 0.6(4) . . . . ?
B2 B3 B7 B11 37.4(3) . . . . ?
B4 B3 B7 B11 -62.9(4) . . . . ?
B8 B3 B7 B11 -99.8(3) . . . . ?
Cl3 B3 B7 B11 149.1(3) . . . . ?
B1 B3 B7 B2 -36.8(3) . . . . ?
B4 B3 B7 B2 -100.3(3) . . . . ?
B8 B3 B7 B2 -137.2(3) . . . . ?
Cl3 B3 B7 B2 111.7(4) . . . . ?
B1 B3 B7 B8 100.4(3) . . . . ?
B2 B3 B7 B8 137.2(3) . . . . ?
B4 B3 B7 B8 36.8(3) . . . . ?
Cl3 B3 B7 B8 -111.1(4) . . . . ?
B1 B3 B7 B12 63.4(4) . . . . ?
B2 B3 B7 B12 100.1(3) . . . . ?
B4 B3 B7 B12 -0.2(4) . . . . ?
B8 B3 B7 B12 -37.1(3) . . . . ?
Cl3 B3 B7 B12 -148.1(3) . . . . ?
B1 B2 B7 Cl7 148.3(3) . . . . ?
B3 B2 B7 Cl7 111.4(4) . . . . ?
B6 B2 B7 Cl7 -147.1(3) . . . . ?
B11 B2 B7 Cl7 -110.6(4) . . . . ?
Cl2 B2 B7 Cl7 -1.2(5) . . . . ?
B1 B2 B7 B11 -101.1(3) . . . . ?
B3 B2 B7 B11 -137.9(3) . . . . ?
B6 B2 B7 B11 -36.4(3) . . . . ?
Cl2 B2 B7 B11 109.5(3) . . . . ?
B1 B2 B7 B3 36.9(3) . . . . ?
B6 B2 B7 B3 101.5(3) . . . . ?
B11 B2 B7 B3 137.9(3) . . . . ?
Cl2 B2 B7 B3 -112.6(3) . . . . ?
B1 B2 B7 B8 -1.0(4) . . . . ?
B3 B2 B7 B8 -37.9(3) . . . . ?
B6 B2 B7 B8 63.6(4) . . . . ?
B11 B2 B7 B8 100.1(3) . . . . ?
Cl2 B2 B7 B8 -150.5(3) . . . . ?
B1 B2 B7 B12 -63.8(4) . . . . ?
B3 B2 B7 B12 -100.6(3) . . . . ?
B6 B2 B7 B12 0.9(4) . . . . ?
B11 B2 B7 B12 37.3(3) . . . . ?
Cl2 B2 B7 B12 146.8(3) . . . . ?
B1 B4 B8 B9 101.2(3) . . . . ?
B5 B4 B8 B9 37.4(3) . . . . ?
B3 B4 B8 B9 138.3(3) . . . . ?
Cl4 B4 B8 B9 -108.5(4) . . . . ?
B1 B4 B8 B3 -37.1(3) . . . . ?
B5 B4 B8 B3 -100.9(3) . . . . ?
Cl4 B4 B8 B3 113.2(4) . . . . ?
B9 B4 B8 B3 -138.3(3) . . . . ?
B1 B4 B8 B12 63.7(4) . . . . ?
B5 B4 B8 B12 -0.1(4) . . . . ?
B3 B4 B8 B12 100.8(3) . . . . ?
Cl4 B4 B8 B12 -146.0(3) . . . . ?
B9 B4 B8 B12 -37.5(3) . . . . ?
B1 B4 B8 Cl8 -147.9(3) . . . . ?
B5 B4 B8 Cl8 148.3(3) . . . . ?
B3 B4 B8 Cl8 -110.8(3) . . . . ?
Cl4 B4 B8 Cl8 2.4(5) . . . . ?
B9 B4 B8 Cl8 110.9(3) . . . . ?
B1 B4 B8 B7 0.0(4) . . . . ?
B5 B4 B8 B7 -63.9(4) . . . . ?
B3 B4 B8 B7 37.1(3) . . . . ?
Cl4 B4 B8 B7 150.3(3) . . . . ?
B9 B4 B8 B7 -101.3(3) . . . . ?
B1 B3 B8 B9 -0.6(4) . . . . ?
B2 B3 B8 B9 62.6(4) . . . . ?
B4 B3 B8 B9 -37.7(3) . . . . ?
Cl3 B3 B8 B9 -148.5(3) . . . . ?
B7 B3 B8 B9 100.9(3) . . . . ?
B1 B3 B8 B4 37.1(3) . . . . ?
B2 B3 B8 B4 100.3(3) . . . . ?
Cl3 B3 B8 B4 -110.8(4) . . . . ?
B7 B3 B8 B4 138.6(3) . . . . ?
B1 B3 B8 B12 -64.1(4) . . . . ?
B2 B3 B8 B12 -0.9(4) . . . . ?
B4 B3 B8 B12 -101.2(3) . . . . ?
Cl3 B3 B8 B12 148.0(3) . . . . ?
B7 B3 B8 B12 37.4(3) . . . . ?
B1 B3 B8 Cl8 146.9(3) . . . . ?
B2 B3 B8 Cl8 -150.0(3) . . . . ?
B4 B3 B8 Cl8 109.7(4) . . . . ?
Cl3 B3 B8 Cl8 -1.0(5) . . . . ?
B7 B3 B8 Cl8 -111.7(3) . . . . ?
B1 B3 B8 B7 -101.5(3) . . . . ?
B2 B3 B8 B7 -38.3(3) . . . . ?
B4 B3 B8 B7 -138.6(3) . . . . ?
Cl3 B3 B8 B7 110.6(4) . . . . ?
Cl7 B7 B8 B9 147.5(3) . . . . ?
B11 B7 B8 B9 -0.7(4) . . . . ?
B3 B7 B8 B9 -101.4(3) . . . . ?
B2 B7 B8 B9 -63.6(4) . . . . ?
B12 B7 B8 B9 36.9(3) . . . . ?
Cl7 B7 B8 B4 -148.2(3) . . . . ?
B11 B7 B8 B4 63.5(4) . . . . ?
B3 B7 B8 B4 -37.1(3) . . . . ?
B2 B7 B8 B4 0.6(4) . . . . ?
B12 B7 B8 B4 101.2(3) . . . . ?
Cl7 B7 B8 B3 -111.1(4) . . . . ?
B11 B7 B8 B3 100.7(3) . . . . ?
B2 B7 B8 B3 37.8(3) . . . . ?
B12 B7 B8 B3 138.3(3) . . . . ?
Cl7 B7 B8 B12 110.6(4) . . . . ?
B11 B7 B8 B12 -37.6(3) . . . . ?
B3 B7 B8 B12 -138.3(3) . . . . ?
B2 B7 B8 B12 -100.5(3) . . . . ?
Cl7 B7 B8 Cl8 -1.0(5) . . . . ?
B11 B7 B8 Cl8 -149.2(3) . . . . ?
B3 B7 B8 Cl8 110.1(4) . . . . ?
B2 B7 B8 Cl8 147.9(3) . . . . ?
B12 B7 B8 Cl8 -111.6(4) . . . . ?
B4 B8 B9 B12 -138.1(3) . . . . ?
B3 B8 B9 B12 -100.6(3) . . . . ?
Cl8 B8 B9 B12 111.9(4) . . . . ?
B7 B8 B9 B12 -37.0(3) . . . . ?
B4 B8 B9 Cl9 109.6(4) . . . . ?
B3 B8 B9 Cl9 147.1(3) . . . . ?
B12 B8 B9 Cl9 -112.3(3) . . . . ?
Cl8 B8 B9 Cl9 -0.4(5) . . . . ?
B7 B8 B9 Cl9 -149.3(3) . . . . ?
B4 B8 B9 B10 -100.2(3) . . . . ?
B3 B8 B9 B10 -62.7(4) . . . . ?
B12 B8 B9 B10 37.9(3) . . . . ?
Cl8 B8 B9 B10 149.8(3) . . . . ?
B7 B8 B9 B10 0.9(4) . . . . ?
B3 B8 B9 B4 37.5(3) . . . . ?
B12 B8 B9 B4 138.1(3) . . . . ?
Cl8 B8 B9 B4 -110.0(4) . . . . ?
B7 B8 B9 B4 101.0(3) . . . . ?
B4 B8 B9 B5 -37.0(3) . . . . ?
B3 B8 B9 B5 0.5(4) . . . . ?
B12 B8 B9 B5 101.1(3) . . . . ?
Cl8 B8 B9 B5 -147.0(3) . . . . ?
B7 B8 B9 B5 64.1(4) . . . . ?
B1 B4 B9 B8 -100.7(3) . . . . ?
B5 B4 B9 B8 -138.3(3) . . . . ?
B3 B4 B9 B8 -37.5(3) . . . . ?
Cl4 B4 B9 B8 111.9(4) . . . . ?
B8 B4 B9 B12 37.7(3) . . . . ?
B1 B4 B9 B12 -62.9(4) . . . . ?
B5 B4 B9 B12 -100.6(3) . . . . ?
B3 B4 B9 B12 0.3(4) . . . . ?
Cl4 B4 B9 B12 149.6(3) . . . . ?
B8 B4 B9 Cl9 -111.3(4) . . . . ?
B1 B4 B9 Cl9 148.1(3) . . . . ?
B5 B4 B9 Cl9 110.4(3) . . . . ?
B3 B4 B9 Cl9 -148.7(3) . . . . ?
Cl4 B4 B9 Cl9 0.6(5) . . . . ?
B8 B4 B9 B10 101.1(3) . . . . ?
B1 B4 B9 B10 0.4(4) . . . . ?
B5 B4 B9 B10 -37.3(3) . . . . ?
B3 B4 B9 B10 63.6(4) . . . . ?
Cl4 B4 B9 B10 -147.1(3) . . . . ?
B8 B4 B9 B5 138.3(3) . . . . ?
B1 B4 B9 B5 37.6(3) . . . . ?
B3 B4 B9 B5 100.9(3) . . . . ?
Cl4 B4 B9 B5 -109.8(3) . . . . ?
B4 B5 B9 B8 37.0(3) . . . . ?
B6 B5 B9 B8 -64.2(4) . . . . ?
B10 B5 B9 B8 -101.1(3) . . . . ?
Cl5 B5 B9 B8 147.6(3) . . . . ?
B1 B5 B9 B8 -0.2(4) . . . . ?
B4 B5 B9 B12 100.9(3) . . . . ?
B6 B5 B9 B12 -0.4(4) . . . . ?
B10 B5 B9 B12 -37.3(3) . . . . ?
Cl5 B5 B9 B12 -148.5(3) . . . . ?
B1 B5 B9 B12 63.6(4) . . . . ?
B4 B5 B9 Cl9 -109.9(4) . . . . ?
B6 B5 B9 Cl9 148.9(3) . . . . ?
B10 B5 B9 Cl9 112.0(3) . . . . ?
Cl5 B5 B9 Cl9 0.8(5) . . . . ?
B1 B5 B9 Cl9 -147.1(3) . . . . ?
B4 B5 B9 B10 138.1(3) . . . . ?
B6 B5 B9 B10 36.9(3) . . . . ?
Cl5 B5 B9 B10 -111.2(3) . . . . ?
B1 B5 B9 B10 100.9(3) . . . . ?
B6 B5 B9 B4 -101.2(3) . . . . ?
B10 B5 B9 B4 -138.1(3) . . . . ?
Cl5 B5 B9 B4 110.6(3) . . . . ?
B1 B5 B9 B4 -37.2(3) . . . . ?
B2 B6 B10 B11 37.6(3) . . . . ?
B5 B6 B10 B11 137.8(3) . . . . ?
Cl6 B6 B10 B11 -110.9(4) . . . . ?
B1 B6 B10 B11 100.1(3) . . . . ?
B11 B6 B10 B12 -37.0(3) . . . . ?
B2 B6 B10 B12 0.6(4) . . . . ?
B5 B6 B10 B12 100.8(3) . . . . ?
Cl6 B6 B10 B12 -148.0(3) . . . . ?
B1 B6 B10 B12 63.1(4) . . . . ?
B11 B6 B10 B9 -100.6(3) . . . . ?
B2 B6 B10 B9 -62.9(4) . . . . ?
B5 B6 B10 B9 37.2(3) . . . . ?
Cl6 B6 B10 B9 148.5(3) . . . . ?
B1 B6 B10 B9 -0.4(4) . . . . ?
B11 B6 B10 B5 -137.8(3) . . . . ?
B2 B6 B10 B5 -100.2(3) . . . . ?
Cl6 B6 B10 B5 111.3(3) . . . . ?
B1 B6 B10 B5 -37.7(3) . . . . ?
B11 B6 B10 Cl10 111.2(3) . . . . ?
B2 B6 B10 Cl10 148.8(3) . . . . ?
B5 B6 B10 Cl10 -111.0(3) . . . . ?
Cl6 B6 B10 Cl10 0.3(5) . . . . ?
B1 B6 B10 Cl10 -148.7(3) . . . . ?
B8 B9 B10 B11 -0.6(4) . . . . ?
B12 B9 B10 B11 37.5(3) . . . . ?
Cl9 B9 B10 B11 149.3(3) . . . . ?
B4 B9 B10 B11 -63.6(4) . . . . ?
B5 B9 B10 B11 -100.8(3) . . . . ?
B8 B9 B10 B12 -38.1(3) . . . . ?
Cl9 B9 B10 B12 111.8(4) . . . . ?
B4 B9 B10 B12 -101.1(3) . . . . ?
B5 B9 B10 B12 -138.3(3) . . . . ?
B8 B9 B10 B6 63.1(4) . . . . ?
B12 B9 B10 B6 101.2(3) . . . . ?
Cl9 B9 B10 B6 -147.0(3) . . . . ?
B4 B9 B10 B6 0.0(4) . . . . ?
B5 B9 B10 B6 -37.1(3) . . . . ?
B8 B9 B10 B5 100.1(3) . . . . ?
B12 B9 B10 B5 138.3(3) . . . . ?
Cl9 B9 B10 B5 -109.9(3) . . . . ?
B4 B9 B10 B5 37.1(3) . . . . ?
B8 B9 B10 Cl10 -148.9(3) . . . . ?
B12 B9 B10 Cl10 -110.8(4) . . . . ?
Cl9 B9 B10 Cl10 1.1(5) . . . . ?
B4 B9 B10 Cl10 148.1(3) . . . . ?
B5 B9 B10 Cl10 111.0(3) . . . . ?
B4 B5 B10 B11 63.5(4) . . . . ?
B6 B5 B10 B11 -37.8(3) . . . . ?
Cl5 B5 B10 B11 -148.0(3) . . . . ?
B1 B5 B10 B11 0.3(4) . . . . ?
B9 B5 B10 B11 100.9(3) . . . . ?
B4 B5 B10 B12 -0.1(4) . . . . ?
B6 B5 B10 B12 -101.4(3) . . . . ?
Cl5 B5 B10 B12 148.4(3) . . . . ?
B1 B5 B10 B12 -63.3(4) . . . . ?
B9 B5 B10 B12 37.3(3) . . . . ?
B4 B5 B10 B6 101.2(3) . . . . ?
Cl5 B5 B10 B6 -110.2(4) . . . . ?
B1 B5 B10 B6 38.1(3) . . . . ?
B9 B5 B10 B6 138.7(3) . . . . ?
B4 B5 B10 B9 -37.4(3) . . . . ?
B6 B5 B10 B9 -138.7(3) . . . . ?
Cl5 B5 B10 B9 111.1(4) . . . . ?
B1 B5 B10 B9 -100.6(3) . . . . ?
B4 B5 B10 Cl10 -148.5(3) . . . . ?
B6 B5 B10 Cl10 110.2(4) . . . . ?
Cl5 B5 B10 Cl10 0.0(5) . . . . ?
B1 B5 B10 Cl10 148.3(3) . . . . ?
B9 B5 B10 Cl10 -111.1(3) . . . . ?
B6 B10 B11 B12 -138.8(3) . . . . ?
B9 B10 B11 B12 -37.4(3) . . . . ?
B5 B10 B11 B12 -101.1(3) . . . . ?
Cl10 B10 B11 B12 110.9(4) . . . . ?
B12 B10 B11 B6 138.8(3) . . . . ?
B9 B10 B11 B6 101.5(3) . . . . ?
B5 B10 B11 B6 37.7(3) . . . . ?
Cl10 B10 B11 B6 -110.3(4) . . . . ?
B12 B10 B11 B2 101.3(3) . . . . ?
B6 B10 B11 B2 -37.6(3) . . . . ?
B9 B10 B11 B2 63.9(4) . . . . ?
B5 B10 B11 B2 0.1(4) . . . . ?
Cl10 B10 B11 B2 -147.8(3) . . . . ?
B12 B10 B11 B7 37.5(3) . . . . ?
B6 B10 B11 B7 -101.3(3) . . . . ?
B9 B10 B11 B7 0.2(4) . . . . ?
B5 B10 B11 B7 -63.6(4) . . . . ?
Cl10 B10 B11 B7 148.4(3) . . . . ?
B12 B10 B11 Cl11 -111.9(4) . . . . ?
B6 B10 B11 Cl11 109.3(4) . . . . ?
B9 B10 B11 Cl11 -149.3(3) . . . . ?
B5 B10 B11 Cl11 147.0(3) . . . . ?
Cl10 B10 B11 Cl11 -1.0(5) . . . . ?
B2 B6 B11 B10 -137.9(3) . . . . ?
B5 B6 B11 B10 -37.6(3) . . . . ?
Cl6 B6 B11 B10 110.7(4) . . . . ?
B1 B6 B11 B10 -100.7(3) . . . . ?
B2 B6 B11 B12 -100.9(3) . . . . ?
B10 B6 B11 B12 37.0(3) . . . . ?
B5 B6 B11 B12 -0.6(4) . . . . ?
Cl6 B6 B11 B12 147.7(3) . . . . ?
B1 B6 B11 B12 -63.7(4) . . . . ?
B10 B6 B11 B2 137.9(3) . . . . ?
B5 B6 B11 B2 100.3(3) . . . . ?
Cl6 B6 B11 B2 -111.4(4) . . . . ?
B1 B6 B11 B2 37.2(3) . . . . ?
B2 B6 B11 B7 -36.6(3) . . . . ?
B10 B6 B11 B7 101.3(3) . . . . ?
B5 B6 B11 B7 63.7(4) . . . . ?
Cl6 B6 B11 B7 -148.0(3) . . . . ?
B1 B6 B11 B7 0.6(4) . . . . ?
B2 B6 B11 Cl11 110.6(3) . . . . ?
B10 B6 B11 Cl11 -111.5(3) . . . . ?
B5 B6 B11 Cl11 -149.1(3) . . . . ?
Cl6 B6 B11 Cl11 -0.8(5) . . . . ?
B1 B6 B11 Cl11 147.8(3) . . . . ?
B1 B2 B11 B10 -0.5(4) . . . . ?
B3 B2 B11 B10 -64.0(4) . . . . ?
B6 B2 B11 B10 37.7(3) . . . . ?
B7 B2 B11 B10 -101.6(3) . . . . ?
Cl2 B2 B11 B10 147.6(3) . . . . ?
B1 B2 B11 B12 63.2(4) . . . . ?
B3 B2 B11 B12 -0.3(4) . . . . ?
B6 B2 B11 B12 101.4(3) . . . . ?
B7 B2 B11 B12 -38.0(3) . . . . ?
Cl2 B2 B11 B12 -148.8(3) . . . . ?
B1 B2 B11 B6 -38.2(3) . . . . ?
B3 B2 B11 B6 -101.7(3) . . . . ?
B7 B2 B11 B6 -139.4(3) . . . . ?
Cl2 B2 B11 B6 109.9(4) . . . . ?
B1 B2 B11 B7 101.2(3) . . . . ?
B3 B2 B11 B7 37.7(3) . . . . ?
B6 B2 B11 B7 139.4(3) . . . . ?
Cl2 B2 B11 B7 -110.8(3) . . . . ?
B1 B2 B11 Cl11 -147.6(3) . . . . ?
B3 B2 B11 Cl11 149.0(3) . . . . ?
B6 B2 B11 Cl11 -109.4(4) . . . . ?
B7 B2 B11 Cl11 111.3(3) . . . . ?
Cl2 B2 B11 Cl11 0.5(5) . . . . ?
Cl7 B7 B11 B10 -148.5(3) . . . . ?
B3 B7 B11 B10 63.2(4) . . . . ?
B2 B7 B11 B10 100.5(3) . . . . ?
B8 B7 B11 B10 0.3(4) . . . . ?
B12 B7 B11 B10 -37.4(3) . . . . ?
Cl7 B7 B11 B12 -111.1(4) . . . . ?
B3 B7 B11 B12 100.6(3) . . . . ?
B2 B7 B11 B12 137.8(3) . . . . ?
B8 B7 B11 B12 37.7(3) . . . . ?
Cl7 B7 B11 B6 147.5(3) . . . . ?
B3 B7 B11 B6 -0.7(4) . . . . ?
B2 B7 B11 B6 36.5(3) . . . . ?
B8 B7 B11 B6 -63.6(4) . . . . ?
B12 B7 B11 B6 -101.3(3) . . . . ?
Cl7 B7 B11 B2 111.0(4) . . . . ?
B3 B7 B11 B2 -37.2(3) . . . . ?
B8 B7 B11 B2 -100.1(3) . . . . ?
B12 B7 B11 B2 -137.8(3) . . . . ?
Cl7 B7 B11 Cl11 0.9(5) . . . . ?
B3 B7 B11 Cl11 -147.4(3) . . . . ?
B2 B7 B11 Cl11 -110.1(4) . . . . ?
B8 B7 B11 Cl11 149.7(3) . . . . ?
B12 B7 B11 Cl11 112.0(4) . . . . ?
B8 B9 B12 B10 137.6(3) . . . . ?
Cl9 B9 B12 B10 -111.5(4) . . . . ?
B4 B9 B12 B10 100.2(3) . . . . ?
B5 B9 B12 B10 37.2(3) . . . . ?
B8 B9 B12 B11 100.3(3) . . . . ?
Cl9 B9 B12 B11 -148.7(3) . . . . ?
B10 B9 B12 B11 -37.3(3) . . . . ?
B4 B9 B12 B11 63.0(4) . . . . ?
B5 B9 B12 B11 0.0(4) . . . . ?
B8 B9 B12 Cl12 -111.1(4) . . . . ?
Cl9 B9 B12 Cl12 -0.2(5) . . . . ?
B10 B9 B12 Cl12 111.3(4) . . . . ?
B4 B9 B12 Cl12 -148.5(3) . . . . ?
B5 B9 B12 Cl12 148.5(3) . . . . ?
Cl9 B9 B12 B8 110.9(4) . . . . ?
B10 B9 B12 B8 -137.6(3) . . . . ?
B4 B9 B12 B8 -37.4(3) . . . . ?
B5 B9 B12 B8 -100.4(3) . . . . ?
B8 B9 B12 B7 37.0(3) . . . . ?
Cl9 B9 B12 B7 147.9(3) . . . . ?
B10 B9 B12 B7 -100.7(3) . . . . ?
B4 B9 B12 B7 -0.4(4) . . . . ?
B5 B9 B12 B7 -63.4(4) . . . . ?
B11 B10 B12 B9 -138.1(3) . . . . ?
B6 B10 B12 B9 -101.1(3) . . . . ?
B5 B10 B12 B9 -37.5(3) . . . . ?
Cl10 B10 B12 B9 110.9(3) . . . . ?
B6 B10 B12 B11 37.0(3) . . . . ?
B9 B10 B12 B11 138.1(3) . . . . ?
B5 B10 B12 B11 100.6(3) . . . . ?
Cl10 B10 B12 B11 -111.0(3) . . . . ?
B11 B10 B12 Cl12 110.0(4) . . . . ?
B6 B10 B12 Cl12 147.1(3) . . . . ?
B9 B10 B12 Cl12 -111.8(4) . . . . ?
B5 B10 B12 Cl12 -149.3(3) . . . . ?
Cl10 B10 B12 Cl12 -0.9(5) . . . . ?
B11 B10 B12 B8 -100.6(3) . . . . ?
B6 B10 B12 B8 -63.5(4) . . . . ?
B9 B10 B12 B8 37.6(3) . . . . ?
B5 B10 B12 B8 0.1(4) . . . . ?
Cl10 B10 B12 B8 148.4(3) . . . . ?
B11 B10 B12 B7 -37.1(3) . . . . ?
B6 B10 B12 B7 -0.1(4) . . . . ?
B9 B10 B12 B7 101.0(3) . . . . ?
B5 B10 B12 B7 63.5(4) . . . . ?
Cl10 B10 B12 B7 -148.1(3) . . . . ?
B10 B11 B12 B9 37.5(3) . . . . ?
B6 B11 B12 B9 0.4(4) . . . . ?
B2 B11 B12 B9 -63.2(4) . . . . ?
B7 B11 B12 B9 -101.0(3) . . . . ?
Cl11 B11 B12 B9 148.1(3) . . . . ?
B6 B11 B12 B10 -37.1(3) . . . . ?
B2 B11 B12 B10 -100.6(3) . . . . ?
B7 B11 B12 B10 -138.5(3) . . . . ?
Cl11 B11 B12 B10 110.6(4) . . . . ?
B10 B11 B12 Cl12 -111.5(4) . . . . ?
B6 B11 B12 Cl12 -148.6(3) . . . . ?
B2 B11 B12 Cl12 147.8(3) . . . . ?
B7 B11 B12 Cl12 110.0(4) . . . . ?
Cl11 B11 B12 Cl12 -0.9(5) . . . . ?
B10 B11 B12 B8 100.4(3) . . . . ?
B6 B11 B12 B8 63.3(4) . . . . ?
B2 B11 B12 B8 -0.3(4) . . . . ?
B7 B11 B12 B8 -38.1(3) . . . . ?
Cl11 B11 B12 B8 -149.0(3) . . . . ?
B10 B11 B12 B7 138.5(3) . . . . ?
B6 B11 B12 B7 101.4(3) . . . . ?
B2 B11 B12 B7 37.8(3) . . . . ?
Cl11 B11 B12 B7 -110.9(4) . . . . ?
B4 B8 B12 B9 37.9(3) . . . . ?
B3 B8 B12 B9 101.5(3) . . . . ?
Cl8 B8 B12 B9 -109.8(4) . . . . ?
B7 B8 B12 B9 138.8(3) . . . . ?
B9 B8 B12 B10 -37.8(3) . . . . ?
B4 B8 B12 B10 0.0(4) . . . . ?
B3 B8 B12 B10 63.7(4) . . . . ?
Cl8 B8 B12 B10 -147.7(3) . . . . ?
B7 B8 B12 B10 101.0(3) . . . . ?
B9 B8 B12 B11 -100.8(3) . . . . ?
B4 B8 B12 B11 -62.9(4) . . . . ?
B3 B8 B12 B11 0.7(4) . . . . ?
Cl8 B8 B12 B11 149.4(3) . . . . ?
B7 B8 B12 B11 38.0(3) . . . . ?
B9 B8 B12 Cl12 111.5(4) . . . . ?
B4 B8 B12 Cl12 149.4(3) . . . . ?
B3 B8 B12 Cl12 -147.0(3) . . . . ?
Cl8 B8 B12 Cl12 1.7(5) . . . . ?
B7 B8 B12 Cl12 -109.7(4) . . . . ?
B9 B8 B12 B7 -138.8(3) . . . . ?
B4 B8 B12 B7 -100.9(3) . . . . ?
B3 B8 B12 B7 -37.3(3) . . . . ?
Cl8 B8 B12 B7 111.4(3) . . . . ?
Cl7 B7 B12 B9 -149.0(3) . . . . ?
B11 B7 B12 B9 100.6(3) . . . . ?
B3 B7 B12 B9 0.4(4) . . . . ?
B2 B7 B12 B9 63.1(4) . . . . ?
B8 B7 B12 B9 -36.7(3) . . . . ?
Cl7 B7 B12 B10 147.4(3) . . . . ?
B11 B7 B12 B10 37.0(3) . . . . ?
B3 B7 B12 B10 -63.2(4) . . . . ?
B2 B7 B12 B10 -0.5(4) . . . . ?
B8 B7 B12 B10 -100.3(3) . . . . ?
Cl7 B7 B12 B11 110.4(4) . . . . ?
B3 B7 B12 B11 -100.2(3) . . . . ?
B2 B7 B12 B11 -37.5(3) . . . . ?
B8 B7 B12 B11 -137.3(3) . . . . ?
Cl7 B7 B12 Cl12 -0.3(5) . . . . ?
B11 B7 B12 Cl12 -110.7(3) . . . . ?
B3 B7 B12 Cl12 149.1(3) . . . . ?
B2 B7 B12 Cl12 -148.1(3) . . . . ?
B8 B7 B12 Cl12 112.0(3) . . . . ?
Cl7 B7 B12 B8 -112.3(4) . . . . ?
B11 B7 B12 B8 137.3(3) . . . . ?
B3 B7 B12 B8 37.1(3) . . . . ?
B2 B7 B12 B8 99.8(3) . . . . ?
